data_7122058
loop_
_publ_author_name
'Hadlington, Terrance J.'
'Szilv\'asi, Tibor'
'Driess, Matthias'

_publ_section_title
;
 Metal nitrene-like reactivity of a Si[double bond, length as m-dash]N
 bond towards CO<sub>2</sub>.
;
_journal_issue 67
_journal_name_full 'Chemical communications (Cambridge, England)'
_journal_page_first 9352
_journal_page_last 9355
_journal_paper_doi 10.1039/c8cc05238g
_journal_volume 54
_journal_year 2018
_chemical_formula_moiety 'C24 H40 N4 Ni O2'
_chemical_formula_sum 'C24 H40 N4 Ni O2'
_chemical_formula_weight 475.31
_space_group_crystal_system monoclinic
_space_group_IT_number 14
_space_group_name_Hall '-P 2yn'
_space_group_name_H-M_alt 'P 1 21/n 1'
_symmetry_space_group_name_Hall '-P 2yn'
_symmetry_space_group_name_H-M 'P 1 21/n 1'
_atom_sites_solution_hydrogens geom
_audit_creation_method SHELXL-2016/6
_audit_update_record
;
2018-06-25 deposited with the CCDC.
2018-07-27 downloaded from the CCDC.
;
_cell_angle_alpha 90
_cell_angle_beta 90.2270(10)
_cell_angle_gamma 90
_cell_formula_units_Z 4
_cell_length_a 12.52720(10)
_cell_length_b 15.8955(2)
_cell_length_c 13.02610(10)
_cell_measurement_reflns_used 11591
_cell_measurement_temperature 150(2)
_cell_measurement_theta_max 73.5180
_cell_measurement_theta_min 2.7980
_cell_volume 2593.82(4)
_computing_cell_refinement 'CrysAlisPro 1.171.38.46 (Rigaku OD, 2015)'
_computing_data_collection 'CrysAlisPro 1.171.38.46 (Rigaku OD, 2015)'
_computing_data_reduction 'CrysAlisPro 1.171.38.46 (Rigaku OD, 2015)'
_computing_structure_refinement 'SHELXL-2016/6 (Sheldrick, 2016)'
_diffrn_ambient_temperature 150(2)
_diffrn_detector_area_resol_mean 10.5435
_diffrn_measured_fraction_theta_full 0.999
_diffrn_measured_fraction_theta_max 0.998
_diffrn_measurement_device_type 'SuperNova, Single source at offset, Atlas'
_diffrn_measurement_method '\w scans'
_diffrn_radiation_type CuK\a
_diffrn_radiation_wavelength 1.54184
_diffrn_reflns_av_R_equivalents 0.0203
_diffrn_reflns_av_unetI/netI 0.0159
_diffrn_reflns_Laue_measured_fraction_full 0.999
_diffrn_reflns_Laue_measured_fraction_max 0.998
_diffrn_reflns_limit_h_max 14
_diffrn_reflns_limit_h_min -15
_diffrn_reflns_limit_k_max 19
_diffrn_reflns_limit_k_min -18
_diffrn_reflns_limit_l_max 15
_diffrn_reflns_limit_l_min -15
_diffrn_reflns_number 17553
_diffrn_reflns_point_group_measured_fraction_full 0.999
_diffrn_reflns_point_group_measured_fraction_max 0.998
_diffrn_reflns_theta_full 67.684
_diffrn_reflns_theta_max 69.998
_diffrn_reflns_theta_min 4.388
_diffrn_source 'micro-focus sealed X-ray tube'
_exptl_absorpt_coefficient_mu 1.271
_exptl_absorpt_correction_T_max 1.00000
_exptl_absorpt_correction_T_min 0.17398
_exptl_absorpt_correction_type multi-scan
_exptl_absorpt_process_details
;
CrysAlisPro 1.171.38.46 (Rigaku Oxford Diffraction, 2015)
Empirical absorption correction using spherical harmonics,
 implemented in SCALE3 ABSPACK scaling algorithm.
;
_exptl_crystal_colour 'pale yellow'
_exptl_crystal_density_diffrn 1.217
_exptl_crystal_description rod
_exptl_crystal_F_000 1024
_exptl_crystal_size_max 0.252
_exptl_crystal_size_mid 0.102
_exptl_crystal_size_min 0.098
_refine_diff_density_max 0.225
_refine_diff_density_min -0.305
_refine_diff_density_rms 0.045
_refine_ls_extinction_method none
_refine_ls_goodness_of_fit_ref 1.054
_refine_ls_hydrogen_treatment constr
_refine_ls_matrix_type full
_refine_ls_number_parameters 292
_refine_ls_number_reflns 4902
_refine_ls_number_restraints 0
_refine_ls_restrained_S_all 1.054
_refine_ls_R_factor_all 0.0329
_refine_ls_R_factor_gt 0.0308
_refine_ls_shift/su_max 0.001
_refine_ls_shift/su_mean 0.000
_refine_ls_structure_factor_coef Fsqd
_refine_ls_weighting_details 'w=1/[\s^2^(Fo^2^)+(0.0506P)^2^+0.7960P] where P=(Fo^2^+2Fc^2^)/3'
_refine_ls_weighting_scheme calc
_refine_ls_wR_factor_gt 0.0855
_refine_ls_wR_factor_ref 0.0880
_reflns_Friedel_coverage 0.000
_reflns_number_gt 4615
_reflns_number_total 4902
_reflns_threshold_expression 'I > 2\s(I)'
_cod_data_source_file c8cc05238g2.cif
_cod_data_source_block compound_5
_cod_depositor_comments 'Adding full bibliography for 7122053--7122058.cif.'
_cod_database_code 7122058
_shelx_shelxl_version_number 2016/6
_shelx_space_group_comment
;
The symmetry employed for this shelxl refinement is uniquely defined
by the following loop, which should always be used as a source of
symmetry information in preference to the above space-group names.
They are only intended as comments.
;

loop_
_space_group_symop_operation_xyz
'x, y, z'
'-x+1/2, y+1/2, -z+1/2'
'-x, -y, -z'
'x-1/2, -y-1/2, z-1/2'

loop_
_atom_site_label
_atom_site_type_symbol
_atom_site_fract_x
_atom_site_fract_y
_atom_site_fract_z
_atom_site_U_iso_or_equiv
_atom_site_adp_type
_atom_site_occupancy
_atom_site_site_symmetry_order
_atom_site_calc_flag
_atom_site_refinement_flags_posn
_atom_site_refinement_flags_adp
Ni1 Ni 0.16178(2) 0.20900(2) 0.67152(2) 0.02271(9) Uani 1 1 d . .
N1 N 0.37620(9) 0.13133(7) 0.72510(8) 0.0243(2) Uani 1 1 d . .
N2 N 0.30903(9) 0.18862(7) 0.85923(9) 0.0259(2) Uani 1 1 d . .
C12 C 0.22449(10) 0.25506(8) 0.54050(10) 0.0232(3) Uani 1 1 d . .
N4 N 0.22059(9) 0.22466(7) 0.44207(8) 0.0263(2) Uani 1 1 d . .
O2 O 0.01640(9) 0.33625(7) 0.75175(10) 0.0439(3) Uani 1 1 d . .
N3 N 0.27648(9) 0.32997(7) 0.53015(8) 0.0238(2) Uani 1 1 d . .
C24 C 0.07880(11) 0.28827(9) 0.72261(11) 0.0288(3) Uani 1 1 d . .
C1 C 0.29006(10) 0.17691(8) 0.75676(10) 0.0228(2) Uani 1 1 d . .
C3 C 0.40486(11) 0.15114(9) 0.89007(11) 0.0307(3) Uani 1 1 d . .
C2 C 0.44728(11) 0.11545(8) 0.80562(12) 0.0293(3) Uani 1 1 d . .
C15 C 0.29660(11) 0.38553(8) 0.61884(10) 0.0270(3) Uani 1 1 d . .
H15 H 0.276684 0.353020 0.681639 0.032 Uiso 1 1 calc R U
C14 C 0.26675(12) 0.28050(9) 0.37273(10) 0.0295(3) Uani 1 1 d . .
C23 C 0.08067(13) 0.11893(10) 0.65884(12) 0.0374(3) Uani 1 1 d . .
C13 C 0.30218(11) 0.34676(9) 0.42775(10) 0.0290(3) Uani 1 1 d . .
C4 C 0.38672(12) 0.10413(8) 0.61795(11) 0.0292(3) Uani 1 1 d . .
H4 H 0.318622 0.120537 0.582992 0.035 Uiso 1 1 calc R U
C7 C 0.23302(12) 0.23405(9) 0.92492(10) 0.0313(3) Uani 1 1 d . .
H7 H 0.173801 0.253071 0.878750 0.038 Uiso 1 1 calc R U
O1 O 0.01994(14) 0.06455(10) 0.65765(12) 0.0712(5) Uani 1 1 d . .
C17 C 0.22459(13) 0.46229(9) 0.61548(12) 0.0367(3) Uani 1 1 d . .
H17A H 0.238471 0.494242 0.552590 0.055 Uiso 1 1 calc R U
H17B H 0.239022 0.497886 0.675367 0.055 Uiso 1 1 calc R U
H17C H 0.149772 0.444291 0.616296 0.055 Uiso 1 1 calc R U
C6 C 0.47488(16) 0.15186(11) 0.56324(15) 0.0492(4) Uani 1 1 d . .
H6A H 0.463281 0.212479 0.571138 0.074 Uiso 1 1 calc R U
H6B H 0.474092 0.137297 0.490132 0.074 Uiso 1 1 calc R U
H6C H 0.544105 0.136569 0.593158 0.074 Uiso 1 1 calc R U
C18 C 0.17099(14) 0.14298(9) 0.41747(12) 0.0372(3) Uani 1 1 d . .
H18 H 0.156503 0.114791 0.484624 0.045 Uiso 1 1 calc R U
C10 C 0.54837(12) 0.06535(10) 0.79815(15) 0.0429(4) Uani 1 1 d . .
H10A H 0.591940 0.074784 0.859729 0.064 Uiso 1 1 calc R U
H10B H 0.588287 0.083097 0.737329 0.064 Uiso 1 1 calc R U
H10C H 0.530955 0.005416 0.792501 0.064 Uiso 1 1 calc R U
C11 C 0.44801(15) 0.14869(11) 0.99751(13) 0.0454(4) Uani 1 1 d . .
H11A H 0.403292 0.111834 1.039626 0.068 Uiso 1 1 calc R U
H11B H 0.447707 0.205597 1.026457 0.068 Uiso 1 1 calc R U
H11C H 0.521251 0.127039 0.996709 0.068 Uiso 1 1 calc R U
C5 C 0.39506(15) 0.00907(9) 0.60736(12) 0.0403(4) Uani 1 1 d . .
H5A H 0.464524 -0.009770 0.633492 0.060 Uiso 1 1 calc R U
H5B H 0.388049 -0.006561 0.534868 0.060 Uiso 1 1 calc R U
H5C H 0.337993 -0.017708 0.646888 0.060 Uiso 1 1 calc R U
C8 C 0.18232(15) 0.17620(11) 1.00388(13) 0.0459(4) Uani 1 1 d . .
H8A H 0.150227 0.127729 0.968985 0.069 Uiso 1 1 calc R U
H8B H 0.126967 0.206954 1.041332 0.069 Uiso 1 1 calc R U
H8C H 0.237077 0.156631 1.052223 0.069 Uiso 1 1 calc R U
C21 C 0.35909(16) 0.42296(11) 0.38889(13) 0.0473(4) Uani 1 1 d . .
H21A H 0.434463 0.420202 0.409058 0.071 Uiso 1 1 calc R U
H21B H 0.326591 0.473557 0.418267 0.071 Uiso 1 1 calc R U
H21C H 0.353542 0.425066 0.313869 0.071 Uiso 1 1 calc R U
C9 C 0.28091(16) 0.31331(11) 0.97120(14) 0.0468(4) Uani 1 1 d . .
H9A H 0.336281 0.297894 1.021122 0.070 Uiso 1 1 calc R U
H9B H 0.224858 0.345577 1.005675 0.070 Uiso 1 1 calc R U
H9C H 0.312500 0.347584 0.916658 0.070 Uiso 1 1 calc R U
C20 C 0.24417(19) 0.08415(12) 0.35788(15) 0.0567(5) Uani 1 1 d . .
H20A H 0.244713 0.100624 0.285384 0.085 Uiso 1 1 calc R U
H20B H 0.218099 0.026244 0.364024 0.085 Uiso 1 1 calc R U
H20C H 0.316736 0.087749 0.385905 0.085 Uiso 1 1 calc R U
C22 C 0.27297(15) 0.26862(12) 0.25900(11) 0.0427(4) Uani 1 1 d . .
H22A H 0.296886 0.321027 0.226831 0.064 Uiso 1 1 calc R U
H22B H 0.202325 0.253496 0.232198 0.064 Uiso 1 1 calc R U
H22C H 0.323771 0.223540 0.243460 0.064 Uiso 1 1 calc R U
C16 C 0.41380(14) 0.40906(12) 0.63053(15) 0.0485(4) Uani 1 1 d . .
H16A H 0.457572 0.357991 0.628534 0.073 Uiso 1 1 calc R U
H16B H 0.424728 0.437816 0.696288 0.073 Uiso 1 1 calc R U
H16C H 0.434568 0.446526 0.574297 0.073 Uiso 1 1 calc R U
C19 C 0.06403(19) 0.15435(14) 0.3655(2) 0.0746(7) Uani 1 1 d . .
H19A H 0.019501 0.192007 0.406716 0.112 Uiso 1 1 calc R U
H19B H 0.028703 0.099610 0.358766 0.112 Uiso 1 1 calc R U
H19C H 0.074471 0.178825 0.297197 0.112 Uiso 1 1 calc R U

loop_
_atom_site_aniso_label
_atom_site_aniso_U_11
_atom_site_aniso_U_22
_atom_site_aniso_U_33
_atom_site_aniso_U_23
_atom_site_aniso_U_13
_atom_site_aniso_U_12
Ni1 0.02589(14) 0.02198(14) 0.02025(13) -0.00006(8) -0.00038(9) 0.00106(8)
N1 0.0238(5) 0.0208(5) 0.0283(6) -0.0011(4) 0.0035(4) 0.0009(4)
N2 0.0273(6) 0.0275(5) 0.0230(5) -0.0034(4) -0.0027(4) 0.0047(4)
C12 0.0276(6) 0.0218(6) 0.0202(6) -0.0027(5) -0.0030(5) 0.0023(5)
N4 0.0326(6) 0.0260(5) 0.0203(5) -0.0046(4) -0.0018(4) -0.0003(4)
O2 0.0386(6) 0.0418(6) 0.0514(7) -0.0085(5) 0.0040(5) 0.0127(5)
N3 0.0297(6) 0.0227(5) 0.0190(5) -0.0013(4) -0.0015(4) -0.0003(4)
C24 0.0296(7) 0.0315(7) 0.0251(7) 0.0015(5) -0.0020(5) 0.0006(5)
C1 0.0255(6) 0.0205(6) 0.0226(6) -0.0008(5) 0.0021(5) 0.0007(5)
C3 0.0298(7) 0.0267(7) 0.0353(7) -0.0028(6) -0.0110(6) 0.0016(5)
C2 0.0229(6) 0.0235(6) 0.0414(8) -0.0020(6) -0.0038(5) 0.0001(5)
C15 0.0351(7) 0.0233(6) 0.0228(6) -0.0050(5) -0.0027(5) -0.0028(5)
C14 0.0347(7) 0.0346(7) 0.0194(6) 0.0007(5) 0.0002(5) 0.0034(6)
C23 0.0455(9) 0.0360(8) 0.0307(7) 0.0001(6) 0.0022(6) -0.0083(7)
C13 0.0335(7) 0.0314(7) 0.0223(6) 0.0029(5) 0.0029(5) 0.0001(5)
C4 0.0352(7) 0.0235(6) 0.0290(7) -0.0017(5) 0.0097(5) 0.0040(5)
C7 0.0366(7) 0.0353(7) 0.0219(6) -0.0052(5) -0.0003(5) 0.0093(6)
O1 0.0851(11) 0.0604(9) 0.0682(9) -0.0067(7) 0.0110(8) -0.0437(8)
C17 0.0445(8) 0.0278(7) 0.0378(8) -0.0059(6) 0.0024(6) 0.0035(6)
C6 0.0602(11) 0.0355(8) 0.0520(10) -0.0002(7) 0.0303(9) -0.0031(8)
C18 0.0519(9) 0.0293(7) 0.0304(7) -0.0104(6) -0.0019(6) -0.0070(6)
C10 0.0265(7) 0.0374(8) 0.0648(11) -0.0049(8) -0.0053(7) 0.0076(6)
C11 0.0487(9) 0.0449(9) 0.0423(9) -0.0062(7) -0.0224(7) 0.0087(7)
C5 0.0587(10) 0.0256(7) 0.0367(8) -0.0054(6) 0.0087(7) 0.0002(7)
C8 0.0520(10) 0.0458(9) 0.0402(9) -0.0064(7) 0.0140(7) 0.0008(8)
C21 0.0622(11) 0.0434(9) 0.0364(8) 0.0067(7) 0.0107(8) -0.0139(8)
C9 0.0601(11) 0.0341(8) 0.0462(9) -0.0113(7) 0.0110(8) 0.0047(7)
C20 0.0861(15) 0.0380(9) 0.0461(10) -0.0201(8) 0.0034(9) 0.0050(9)
C22 0.0574(10) 0.0513(9) 0.0195(7) -0.0026(6) 0.0022(6) 0.0041(8)
C16 0.0380(9) 0.0539(10) 0.0535(10) -0.0212(8) -0.0112(7) -0.0022(7)
C19 0.0613(13) 0.0536(12) 0.1086(19) -0.0253(12) -0.0327(13) -0.0130(10)

loop_
_atom_type_symbol
_atom_type_description
_atom_type_scat_dispersion_real
_atom_type_scat_dispersion_imag
_atom_type_scat_source
C C 0.0181 0.0091 'International Tables Vol C Tables 4.2.6.8 and 6.1.1.4'
H H 0.0000 0.0000 'International Tables Vol C Tables 4.2.6.8 and 6.1.1.4'
N N 0.0311 0.0180 'International Tables Vol C Tables 4.2.6.8 and 6.1.1.4'
O O 0.0492 0.0322 'International Tables Vol C Tables 4.2.6.8 and 6.1.1.4'
Ni Ni -3.0029 0.5091 'International Tables Vol C Tables 4.2.6.8 and 6.1.1.4'

loop_
_geom_angle_atom_site_label_1
_geom_angle_atom_site_label_2
_geom_angle_atom_site_label_3
_geom_angle
C23 Ni1 C24 105.95(7)
C23 Ni1 C1 107.70(7)
C24 Ni1 C1 116.26(6)
C23 Ni1 C12 116.19(6)
C24 Ni1 C12 106.95(6)
C1 Ni1 C12 104.21(5)
C1 N1 C2 111.82(11)
C1 N1 C4 121.18(11)
C2 N1 C4 126.99(11)
C1 N2 C3 111.61(11)
C1 N2 C7 121.59(11)
C3 N2 C7 126.78(11)
N3 C12 N4 103.33(11)
N3 C12 Ni1 125.98(9)
N4 C12 Ni1 130.56(10)
C12 N4 C14 111.61(11)
C12 N4 C18 121.82(12)
C14 N4 C18 126.56(12)
C12 N3 C13 111.87(11)
C12 N3 C15 121.70(11)
C13 N3 C15 126.38(11)
O2 C24 Ni1 173.50(13)
N1 C1 N2 103.45(11)
N1 C1 Ni1 126.70(9)
N2 C1 Ni1 129.68(9)
C2 C3 N2 106.60(12)
C2 C3 C11 127.51(14)
N2 C3 C11 125.85(14)
C3 C2 N1 106.52(11)
C3 C2 C10 127.73(14)
N1 C2 C10 125.70(14)
N3 C15 C17 111.04(11)
N3 C15 C16 112.78(12)
C17 C15 C16 112.23(13)
C13 C14 N4 106.84(12)
C13 C14 C22 127.36(14)
N4 C14 C22 125.79(14)
O1 C23 Ni1 172.45(16)
C14 C13 N3 106.34(12)
C14 C13 C21 127.55(13)
N3 C13 C21 126.11(13)
N1 C4 C6 111.54(12)
N1 C4 C5 112.67(12)
C6 C4 C5 113.77(12)
N2 C7 C8 111.68(12)
N2 C7 C9 112.47(13)
C8 C7 C9 113.48(13)
N4 C18 C19 111.38(14)
N4 C18 C20 113.41(14)
C19 C18 C20 112.30(16)

loop_
_geom_bond_atom_site_label_1
_geom_bond_atom_site_label_2
_geom_bond_distance
Ni1 C23 1.7630(15)
Ni1 C24 1.7654(14)
Ni1 C1 2.0152(13)
Ni1 C12 2.0190(13)
N1 C1 1.3649(16)
N1 C2 1.3962(18)
N1 C4 1.4677(17)
N2 C1 1.3675(17)
N2 C3 1.3977(18)
N2 C7 1.4721(17)
C12 N3 1.3641(17)
C12 N4 1.3708(16)
N4 C14 1.3937(18)
N4 C18 1.4741(18)
O2 C24 1.1573(18)
N3 C13 1.3992(17)
N3 C15 1.4751(16)
C3 C2 1.349(2)
C3 C11 1.499(2)
C2 C10 1.4994(19)
C15 C17 1.518(2)
C15 C16 1.522(2)
C14 C13 1.348(2)
C14 C22 1.4958(19)
C23 O1 1.152(2)
C13 C21 1.495(2)
C4 C6 1.520(2)
C4 C5 1.5210(19)
C7 C8 1.521(2)
C7 C9 1.519(2)
C18 C19 1.510(3)
C18 C20 1.524(2)
